data_7022841
loop_
_publ_author_name
'Huang, Yong'
'Wang, Wei'
'Lin, Chu-Chieh'
'Blake, Matthew P.'
'Clark, Lawrence'
'Schwarz, Andrew D.'
'Mountford, Philip'

_publ_section_title
;
 Potassium, zinc, and magnesium complexes of a bulky OOO-tridentate
 bis(phenolate) ligand: synthesis, structures, and studies of cyclic ester
 polymerisation.
;
_journal_issue 25
_journal_name_full 'Dalton transactions (Cambridge, England : 2003)'
_journal_page_first 9313
_journal_page_last 9324
_journal_paper_doi 10.1039/c3dt50135c
_journal_volume 42
_journal_year 2013
_chemical_formula_moiety 'C100 H104 K2 O6, 2(C7 H8)'
_chemical_formula_sum 'C114 H122 K2 O6'
_chemical_formula_weight 1666.32
_chemical_name_systematic
;
?
;
_space_group_IT_number 14
_symmetry_cell_setting monoclinic
_symmetry_space_group_name_Hall '-P 2ybc'
_symmetry_space_group_name_H-M 'P 1 21/c 1'
_atom_sites_solution_hydrogens geom
_atom_sites_solution_primary direct
_atom_sites_solution_secondary difmap
_audit_creation_method SHELXL-97
_cell_angle_alpha 90.00
_cell_angle_beta 100.77(3)
_cell_angle_gamma 90.00
_cell_formula_units_Z 2
_cell_length_a 14.889(3)
_cell_length_b 11.600(2)
_cell_length_c 27.630(6)
_cell_measurement_reflns_used 10946
_cell_measurement_temperature 293(2)
_cell_measurement_theta_max 27.485
_cell_measurement_theta_min 5.097
_cell_volume 4688.0(17)
_computing_cell_refinement 'Bruker XSCANS'
_computing_data_collection 'Bruker XSCANS'
_computing_data_reduction 'Bruker SHELXTL'
_computing_molecular_graphics 'Bruker SHELXTL'
_computing_publication_material 'Bruker SHELXTL'
_computing_structure_refinement 'SHELXL-97 (Sheldrick, 1997)'
_computing_structure_solution 'SHELXS-97 (Sheldrick, 1990)'
_diffrn_ambient_temperature 293(2)
_diffrn_measured_fraction_theta_full 0.988
_diffrn_measured_fraction_theta_max 0.988
_diffrn_measurement_device_type 'Bruker P4'
_diffrn_measurement_method '\w scans'
_diffrn_radiation_monochromator graphite
_diffrn_radiation_source 'fine-focus sealed tube'
_diffrn_radiation_type MoK\a
_diffrn_radiation_wavelength 0.71073
_diffrn_reflns_av_R_equivalents 0.0429
_diffrn_reflns_av_sigmaI/netI 0.0646
_diffrn_reflns_limit_h_max 18
_diffrn_reflns_limit_h_min -17
_diffrn_reflns_limit_k_max 14
_diffrn_reflns_limit_k_min -14
_diffrn_reflns_limit_l_max 33
_diffrn_reflns_limit_l_min -33
_diffrn_reflns_number 16533
_diffrn_reflns_theta_full 25.50
_diffrn_reflns_theta_max 25.50
_diffrn_reflns_theta_min 5.14
_exptl_absorpt_coefficient_mu 0.157
_exptl_absorpt_correction_T_max 0.981
_exptl_absorpt_correction_T_min 0.972
_exptl_absorpt_correction_type multi-scan
_exptl_absorpt_process_details 'SADABS, Sheldrick (1996)'
_exptl_crystal_colour colorless
_exptl_crystal_density_diffrn 1.180
_exptl_crystal_density_method 'not measured'
_exptl_crystal_description block
_exptl_crystal_F_000 1784
_exptl_crystal_size_max 0.20
_exptl_crystal_size_mid 0.15
_exptl_crystal_size_min 0.12
_refine_diff_density_max 0.387
_refine_diff_density_min -0.316
_refine_diff_density_rms 0.043
_refine_ls_extinction_coef 0.0062(8)
_refine_ls_extinction_expression Fc^*^=kFc[1+0.001xFc^2^\l^3^/sin(2\q)]^-1/4^
_refine_ls_extinction_method SHELXL
_refine_ls_goodness_of_fit_ref 1.027
_refine_ls_hydrogen_treatment mixed
_refine_ls_matrix_type full
_refine_ls_number_parameters 555
_refine_ls_number_reflns 8617
_refine_ls_number_restraints 0
_refine_ls_restrained_S_all 1.027
_refine_ls_R_factor_all 0.0875
_refine_ls_R_factor_gt 0.0465
_refine_ls_shift/su_max 0.000
_refine_ls_shift/su_mean 0.000
_refine_ls_structure_factor_coef Fsqd
_refine_ls_weighting_details 'calc w=1/[\s^2^(Fo^2^)+(0.0650P)^2^+0.0000P] where P=(Fo^2^+2Fc^2^)/3'
_refine_ls_weighting_scheme calc
_refine_ls_wR_factor_gt 0.1122
_refine_ls_wR_factor_ref 0.1238
_reflns_number_gt 5596
_reflns_number_total 8617
_reflns_threshold_expression >2sigma(I)
_cod_data_source_file c3dt50135c.txt
_cod_data_source_block '[K(L-H)]'
_cod_original_cell_volume 4687.9(16)
_cod_original_sg_symbol_H-M P21/c
_cod_database_code 7022841

loop_
_symmetry_equiv_pos_as_xyz
'x, y, z'
'-x, y+1/2, -z+1/2'
'-x, -y, -z'
'x, -y-1/2, z-1/2'

loop_
_atom_site_label
_atom_site_type_symbol
_atom_site_fract_x
_atom_site_fract_y
_atom_site_fract_z
_atom_site_U_iso_or_equiv
_atom_site_adp_type
_atom_site_occupancy
_atom_site_symmetry_multiplicity
_atom_site_calc_flag
_atom_site_refinement_flags
K K 0.65450(3) 0.36326(4) 0.509782(18) 0.03466(15) Uani 1 1 d .
O1 O 0.60661(8) 0.52398(11) 0.44080(5) 0.0268(3) Uani 1 1 d .
O2 O 0.65940(8) 0.58104(11) 0.55351(5) 0.0251(3) Uani 1 1 d .
O3 O 0.53511(9) 0.36499(11) 0.56891(5) 0.0278(3) Uani 1 1 d .
H2A H 0.468(2) 0.411(2) 0.5642(11) 0.084(9) Uiso 1 1 d .
C1 C 0.68465(12) 0.58512(16) 0.44402(7) 0.0235(4) Uani 1 1 d .
C2 C 0.74078(12) 0.57054(16) 0.40847(7) 0.0250(4) Uani 1 1 d .
C3 C 0.82017(12) 0.63568(16) 0.41349(7) 0.0268(5) Uani 1 1 d .
H3A H 0.8572 0.6267 0.3901 0.032 Uiso 1 1 calc R
C4 C 0.84732(12) 0.71384(16) 0.45179(7) 0.0243(4) Uani 1 1 d .
C5 C 0.79228(12) 0.72391(16) 0.48659(7) 0.0247(4) Uani 1 1 d .
H5A H 0.8095 0.7738 0.5130 0.030 Uiso 1 1 calc R
C6 C 0.71154(12) 0.66120(16) 0.48312(7) 0.0231(4) Uani 1 1 d .
C7 C 0.65266(12) 0.67799(16) 0.52085(7) 0.0247(4) Uani 1 1 d .
H7A H 0.6715 0.7473 0.5397 0.030 Uiso 1 1 calc R
H7B H 0.5896 0.6878 0.5045 0.030 Uiso 1 1 calc R
C8 C 0.59636(12) 0.59461(17) 0.58673(7) 0.0247(4) Uani 1 1 d .
H8A H 0.5341 0.5891 0.5686 0.030 Uiso 1 1 calc R
H8B H 0.6043 0.6700 0.6021 0.030 Uiso 1 1 calc R
C9 C 0.61294(12) 0.50309(16) 0.62540(7) 0.0249(4) Uani 1 1 d .
C10 C 0.66000(12) 0.52948(17) 0.67219(8) 0.0286(5) Uani 1 1 d .
H10A H 0.6807 0.6045 0.6788 0.034 Uiso 1 1 calc R
C11 C 0.67749(13) 0.44849(18) 0.70958(7) 0.0295(5) Uani 1 1 d .
C12 C 0.64597(13) 0.33682(19) 0.69806(8) 0.0330(5) Uani 1 1 d .
H12A H 0.6574 0.2807 0.7225 0.040 Uiso 1 1 calc R
C13 C 0.59808(13) 0.30520(17) 0.65163(8) 0.0299(5) Uani 1 1 d .
C14 C 0.58089(12) 0.39030(17) 0.61449(7) 0.0261(5) Uani 1 1 d .
C15 C 0.71148(13) 0.48786(17) 0.36459(8) 0.0296(5) Uani 1 1 d .
C16 C 0.78642(15) 0.47268(19) 0.33371(8) 0.0378(5) Uani 1 1 d .
H16A H 0.7654 0.4208 0.3069 0.057 Uiso 1 1 calc R
H16B H 0.8404 0.4417 0.3540 0.057 Uiso 1 1 calc R
H16C H 0.8003 0.5461 0.3209 0.057 Uiso 1 1 calc R
C17 C 0.62766(14) 0.53865(19) 0.33035(8) 0.0374(5) Uani 1 1 d .
H17A H 0.6089 0.4877 0.3029 0.056 Uiso 1 1 calc R
H17B H 0.6431 0.6125 0.3185 0.056 Uiso 1 1 calc R
H17C H 0.5786 0.5474 0.3482 0.056 Uiso 1 1 calc R
C18 C 0.69247(13) 0.36807(17) 0.38394(8) 0.0295(5) Uani 1 1 d .
C19 C 0.76149(14) 0.31203(18) 0.41625(8) 0.0342(5) Uani 1 1 d .
H19A H 0.8241 0.3406 0.4189 0.041 Uiso 1 1 calc R
C20 C 0.74953(15) 0.20251(19) 0.43352(9) 0.0418(6) Uani 1 1 d .
H20A H 0.8038 0.1568 0.4471 0.050 Uiso 1 1 calc R
C21 C 0.66708(16) 0.1460(2) 0.41859(9) 0.0444(6) Uani 1 1 d .
H21A H 0.6587 0.0719 0.4298 0.053 Uiso 1 1 calc R
C22 C 0.59782(16) 0.2006(2) 0.38697(9) 0.0437(6) Uani 1 1 d .
H22A H 0.5421 0.1634 0.3770 0.052 Uiso 1 1 calc R
C23 C 0.61049(13) 0.31025(19) 0.36995(8) 0.0364(5) Uani 1 1 d .
H23A H 0.5629 0.3460 0.3486 0.044 Uiso 1 1 calc R
C24 C 0.93163(12) 0.79014(17) 0.45193(8) 0.0273(5) Uani 1 1 d .
C25 C 0.96866(14) 0.8412(2) 0.50311(8) 0.0406(6) Uani 1 1 d .
H25A H 1.0211 0.8882 0.5016 0.061 Uiso 1 1 calc R
H25B H 0.9858 0.7798 0.5263 0.061 Uiso 1 1 calc R
H25C H 0.9222 0.8874 0.5134 0.061 Uiso 1 1 calc R
C26 C 0.90195(14) 0.89093(18) 0.41691(9) 0.0398(6) Uani 1 1 d .
H26A H 0.8784 0.8618 0.3845 0.060 Uiso 1 1 calc R
H26B H 0.9536 0.9398 0.4158 0.060 Uiso 1 1 calc R
H26C H 0.8553 0.9344 0.4284 0.060 Uiso 1 1 calc R
C27 C 1.00744(12) 0.71807(17) 0.43638(8) 0.0283(5) Uani 1 1 d .
C28 C 1.03780(14) 0.7369(2) 0.39276(9) 0.0378(6) Uani 1 1 d .
H28A H 1.0126 0.7966 0.3722 0.045 Uiso 1 1 calc R
C29 C 1.10521(15) 0.6682(2) 0.37912(11) 0.0535(7) Uani 1 1 d .
H29A H 1.1237 0.6814 0.3493 0.064 Uiso 1 1 calc R
C30 C 1.14435(16) 0.5820(3) 0.40896(14) 0.0629(9) Uani 1 1 d .
H30A H 1.1901 0.5369 0.3998 0.076 Uiso 1 1 calc R
C31 C 1.11593(16) 0.5615(2) 0.45313(13) 0.0612(9) Uani 1 1 d .
H31A H 1.1426 0.5027 0.4738 0.073 Uiso 1 1 calc R
C32 C 1.04720(14) 0.62927(19) 0.46637(9) 0.0410(6) Uani 1 1 d .
H32A H 1.0277 0.6146 0.4958 0.049 Uiso 1 1 calc R
C33 C 0.72519(14) 0.4855(2) 0.76117(8) 0.0364(5) Uani 1 1 d .
C34 C 0.75718(16) 0.3822(2) 0.79515(9) 0.0480(6) Uani 1 1 d .
H34A H 0.7054 0.3356 0.7984 0.072 Uiso 1 1 calc R
H34B H 0.7861 0.4099 0.8270 0.072 Uiso 1 1 calc R
H34C H 0.7999 0.3369 0.7812 0.072 Uiso 1 1 calc R
C35 C 0.65657(17) 0.5528(3) 0.78475(9) 0.0587(7) Uani 1 1 d .
H35A H 0.6350 0.6181 0.7645 0.088 Uiso 1 1 calc R
H35B H 0.6857 0.5789 0.8168 0.088 Uiso 1 1 calc R
H35C H 0.6059 0.5038 0.7877 0.088 Uiso 1 1 calc R
C36 C 0.81016(14) 0.55697(19) 0.75713(8) 0.0338(5) Uani 1 1 d .
C37 C 0.82598(17) 0.6668(2) 0.77576(9) 0.0481(6) Uani 1 1 d .
H37A H 0.7827 0.7020 0.7911 0.058 Uiso 1 1 calc R
C38 C 0.9050(2) 0.7256(2) 0.77199(10) 0.0613(8) Uani 1 1 d .
H38A H 0.9144 0.7993 0.7852 0.074 Uiso 1 1 calc R
C39 C 0.96896(19) 0.6778(3) 0.74939(10) 0.0608(8) Uani 1 1 d .
H39A H 1.0219 0.7182 0.7470 0.073 Uiso 1 1 calc R
C40 C 0.95486(16) 0.5691(3) 0.73007(9) 0.0539(7) Uani 1 1 d .
H40A H 0.9985 0.5353 0.7145 0.065 Uiso 1 1 calc R
C41 C 0.87577(14) 0.5096(2) 0.73363(8) 0.0399(6) Uani 1 1 d .
H41A H 0.8666 0.4363 0.7200 0.048 Uiso 1 1 calc R
C42 C 0.56471(13) 0.18158(18) 0.64035(8) 0.0347(5) Uani 1 1 d .
C43 C 0.45898(14) 0.1806(2) 0.62461(10) 0.0450(6) Uani 1 1 d .
H43A H 0.4413 0.2286 0.5961 0.068 Uiso 1 1 calc R
H43B H 0.4318 0.2095 0.6511 0.068 Uiso 1 1 calc R
H43C H 0.4384 0.1032 0.6169 0.068 Uiso 1 1 calc R
C44 C 0.58780(16) 0.1037(2) 0.68581(9) 0.0460(6) Uani 1 1 d .
H44A H 0.6529 0.1016 0.6968 0.069 Uiso 1 1 calc R
H44B H 0.5657 0.0271 0.6774 0.069 Uiso 1 1 calc R
H44C H 0.5592 0.1335 0.7116 0.069 Uiso 1 1 calc R
C45 C 0.61175(13) 0.12853(17) 0.60109(8) 0.0334(5) Uani 1 1 d .
C46 C 0.57015(15) 0.04527(19) 0.56834(9) 0.0414(6) Uani 1 1 d .
H46A H 0.5094 0.0259 0.5680 0.050 Uiso 1 1 calc R
C47 C 0.61697(17) -0.0095(2) 0.53619(10) 0.0479(6) Uani 1 1 d .
H47A H 0.5873 -0.0648 0.5145 0.057 Uiso 1 1 calc R
C48 C 0.70723(16) 0.0169(2) 0.53591(9) 0.0464(6) Uani 1 1 d .
H48A H 0.7390 -0.0208 0.5146 0.056 Uiso 1 1 calc R
C49 C 0.74899(15) 0.0998(2) 0.56763(10) 0.0457(6) Uani 1 1 d .
H49A H 0.8097 0.1189 0.5676 0.055 Uiso 1 1 calc R
C50 C 0.70229(14) 0.15547(19) 0.59961(9) 0.0395(6) Uani 1 1 d .
H50A H 0.7396 0.1807 0.6309 0.047 Uiso 1 1 calc R
C51 C 0.74184(18) 0.8650(2) 0.66117(13) 0.0741(9) Uani 1 1 d .
H51A H 0.7018 0.8019 0.6498 0.111 Uiso 1 1 calc R
H51B H 0.7182 0.9344 0.6445 0.111 Uiso 1 1 calc R
H51C H 0.7458 0.8746 0.6960 0.111 Uiso 1 1 calc R
C52 C 0.83436(16) 0.8408(2) 0.65058(10) 0.0521(7) Uani 1 1 d .
C53 C 0.85465(18) 0.7398(2) 0.62853(9) 0.0522(7) Uani 1 1 d .
H53A H 0.8089 0.6855 0.6189 0.063 Uiso 1 1 calc R
C54 C 0.94154(19) 0.7182(2) 0.62053(9) 0.0540(7) Uani 1 1 d .
H54A H 0.9541 0.6496 0.6057 0.065 Uiso 1 1 calc R
C55 C 1.01013(19) 0.7983(2) 0.63440(9) 0.0552(7) Uani 1 1 d .
H55A H 1.0691 0.7838 0.6293 0.066 Uiso 1 1 calc R
C56 C 0.99034(18) 0.8992(2) 0.65583(9) 0.0534(7) Uani 1 1 d .
H56A H 1.0360 0.9538 0.6651 0.064 Uiso 1 1 calc R
C57 C 0.90361(19) 0.9204(2) 0.66375(10) 0.0563(7) Uani 1 1 d .
H57A H 0.8912 0.9895 0.6782 0.068 Uiso 1 1 calc R

loop_
_atom_site_aniso_label
_atom_site_aniso_U_11
_atom_site_aniso_U_22
_atom_site_aniso_U_33
_atom_site_aniso_U_23
_atom_site_aniso_U_13
_atom_site_aniso_U_12
K 0.0340(3) 0.0322(3) 0.0399(3) -0.0003(2) 0.0120(2) 0.0031(2)
O1 0.0207(7) 0.0282(7) 0.0317(8) -0.0022(6) 0.0055(6) -0.0034(6)
O2 0.0252(7) 0.0251(7) 0.0270(8) 0.0028(6) 0.0098(6) 0.0023(6)
O3 0.0229(7) 0.0290(7) 0.0315(8) 0.0000(6) 0.0052(6) -0.0011(6)
C1 0.0205(10) 0.0241(10) 0.0254(11) 0.0014(9) 0.0030(8) -0.0018(8)
C2 0.0236(10) 0.0241(10) 0.0274(11) -0.0025(9) 0.0049(8) -0.0014(8)
C3 0.0260(10) 0.0293(11) 0.0266(11) -0.0021(9) 0.0089(8) -0.0017(8)
C4 0.0220(9) 0.0257(10) 0.0258(11) 0.0009(9) 0.0058(8) -0.0012(8)
C5 0.0275(10) 0.0227(10) 0.0229(11) -0.0012(9) 0.0024(8) -0.0009(8)
C6 0.0234(10) 0.0219(10) 0.0240(11) 0.0019(8) 0.0047(8) 0.0016(8)
C7 0.0267(10) 0.0223(10) 0.0255(11) 0.0001(9) 0.0060(8) -0.0001(8)
C8 0.0208(9) 0.0267(10) 0.0283(12) -0.0014(9) 0.0090(8) -0.0016(8)
C9 0.0187(9) 0.0283(11) 0.0296(12) 0.0022(9) 0.0090(8) 0.0020(8)
C10 0.0241(10) 0.0292(11) 0.0338(13) 0.0003(10) 0.0090(9) 0.0004(8)
C11 0.0257(10) 0.0370(12) 0.0271(12) 0.0028(10) 0.0081(9) 0.0033(9)
C12 0.0296(11) 0.0387(13) 0.0327(13) 0.0101(10) 0.0108(9) 0.0047(9)
C13 0.0258(10) 0.0296(11) 0.0364(13) 0.0043(10) 0.0112(9) 0.0010(9)
C14 0.0190(9) 0.0306(11) 0.0300(12) 0.0019(9) 0.0077(9) 0.0001(8)
C15 0.0276(10) 0.0332(11) 0.0284(12) -0.0076(9) 0.0065(9) -0.0038(9)
C16 0.0433(12) 0.0394(13) 0.0344(13) -0.0135(10) 0.0165(10) -0.0076(10)
C17 0.0407(12) 0.0410(13) 0.0295(13) -0.0035(10) 0.0037(10) -0.0049(10)
C18 0.0289(11) 0.0301(11) 0.0318(12) -0.0099(10) 0.0112(9) -0.0028(9)
C19 0.0292(11) 0.0343(12) 0.0406(13) -0.0069(10) 0.0101(10) -0.0003(9)
C20 0.0451(13) 0.0351(13) 0.0460(15) -0.0018(11) 0.0107(11) 0.0082(10)
C21 0.0550(15) 0.0290(12) 0.0518(16) -0.0039(11) 0.0170(12) -0.0078(11)
C22 0.0420(13) 0.0402(14) 0.0509(16) -0.0092(12) 0.0142(12) -0.0134(11)
C23 0.0309(11) 0.0377(13) 0.0413(14) -0.0100(11) 0.0083(10) -0.0050(9)
C24 0.0247(10) 0.0263(11) 0.0318(12) -0.0004(9) 0.0076(9) -0.0045(8)
C25 0.0368(12) 0.0456(14) 0.0407(14) -0.0141(11) 0.0102(10) -0.0169(10)
C26 0.0346(12) 0.0308(12) 0.0546(16) 0.0085(11) 0.0098(11) -0.0005(9)
C27 0.0217(10) 0.0282(11) 0.0343(12) -0.0047(10) 0.0036(9) -0.0056(8)
C28 0.0292(11) 0.0457(14) 0.0391(14) -0.0081(11) 0.0082(10) -0.0083(10)
C29 0.0344(13) 0.0671(18) 0.0620(18) -0.0268(15) 0.0172(12) -0.0091(13)
C30 0.0268(13) 0.0560(18) 0.107(3) -0.0368(18) 0.0154(15) -0.0044(12)
C31 0.0327(13) 0.0337(14) 0.106(3) -0.0029(15) -0.0144(15) 0.0004(11)
C32 0.0303(11) 0.0352(13) 0.0543(16) 0.0029(12) -0.0008(11) -0.0046(10)
C33 0.0350(11) 0.0512(14) 0.0241(12) 0.0013(11) 0.0084(9) 0.0045(10)
C34 0.0508(14) 0.0640(17) 0.0281(13) 0.0133(12) 0.0048(11) -0.0048(12)
C35 0.0508(15) 0.090(2) 0.0373(15) -0.0116(14) 0.0139(12) 0.0124(14)
C36 0.0358(11) 0.0428(13) 0.0202(11) 0.0013(10) -0.0013(9) 0.0030(10)
C37 0.0585(15) 0.0484(15) 0.0326(14) -0.0027(12) -0.0037(12) 0.0043(12)
C38 0.079(2) 0.0509(17) 0.0442(17) 0.0040(14) -0.0139(16) -0.0152(15)
C39 0.0571(17) 0.076(2) 0.0405(16) 0.0202(15) -0.0137(14) -0.0268(16)
C40 0.0409(14) 0.080(2) 0.0395(15) 0.0165(15) 0.0041(11) -0.0009(14)
C41 0.0366(12) 0.0495(14) 0.0341(13) 0.0022(11) 0.0079(10) -0.0006(11)
C42 0.0327(11) 0.0284(11) 0.0434(14) 0.0080(10) 0.0082(10) -0.0033(9)
C43 0.0349(12) 0.0353(13) 0.0678(18) 0.0067(12) 0.0169(12) -0.0061(10)
C44 0.0525(14) 0.0355(13) 0.0514(16) 0.0128(12) 0.0135(12) -0.0013(11)
C45 0.0311(11) 0.0239(11) 0.0440(14) 0.0086(10) 0.0034(10) 0.0012(9)
C46 0.0355(12) 0.0348(13) 0.0507(16) 0.0025(12) -0.0002(11) -0.0001(10)
C47 0.0527(15) 0.0345(13) 0.0504(16) -0.0030(12) -0.0061(12) 0.0046(11)
C48 0.0505(15) 0.0382(14) 0.0487(16) -0.0013(12) 0.0049(12) 0.0134(11)
C49 0.0365(12) 0.0402(13) 0.0611(17) -0.0018(13) 0.0113(12) 0.0042(10)
C50 0.0321(12) 0.0364(13) 0.0490(15) -0.0009(11) 0.0053(11) 0.0010(10)
C51 0.0622(19) 0.0494(17) 0.099(3) 0.0084(17) -0.0140(17) -0.0017(14)
C52 0.0501(15) 0.0453(16) 0.0522(17) 0.0166(13) -0.0127(12) -0.0008(12)
C53 0.0590(17) 0.0495(16) 0.0396(15) 0.0081(12) -0.0126(13) -0.0210(13)
C54 0.0670(18) 0.0577(17) 0.0360(15) -0.0027(13) 0.0061(13) -0.0177(14)
C55 0.0632(16) 0.0697(19) 0.0327(14) 0.0021(14) 0.0094(12) -0.0169(14)
C56 0.0603(17) 0.0567(17) 0.0378(15) 0.0086(13) -0.0042(12) -0.0183(13)
C57 0.0703(18) 0.0399(15) 0.0499(17) 0.0089(13) -0.0110(14) -0.0065(13)

loop_
_atom_type_symbol
_atom_type_description
_atom_type_scat_dispersion_real
_atom_type_scat_dispersion_imag
_atom_type_scat_source
C C 0.0033 0.0016 'International Tables Vol C Tables 4.2.6.8 and 6.1.1.4'
H H 0.0000 0.0000 'International Tables Vol C Tables 4.2.6.8 and 6.1.1.4'
O O 0.0106 0.0060 'International Tables Vol C Tables 4.2.6.8 and 6.1.1.4'
K K 0.2009 0.2494 'International Tables Vol C Tables 4.2.6.8 and 6.1.1.4'

loop_
_geom_angle_atom_site_label_1
_geom_angle_atom_site_label_2
_geom_angle_atom_site_label_3
_geom_angle
_geom_angle_site_symmetry_1
_geom_angle_site_symmetry_3
O3 K O1 108.50(4) . .
O3 K O2 71.98(4) . .
O1 K O2 70.06(4) . .
O3 K C1 121.64(5) . .
O1 K C1 24.13(4) . .
O2 K C1 61.83(5) . .
O3 K C14 22.97(4) . .
O1 K C14 118.21(5) . .
O2 K C14 61.35(4) . .
C1 K C14 121.48(5) . .
O3 K C20 144.68(5) . .
O1 K C20 91.59(5) . .
O2 K C20 143.29(5) . .
C1 K C20 88.28(6) . .
C14 K C20 149.49(6) . .
O3 K C19 163.67(5) . .
O1 K C19 70.92(5) . .
O2 K C19 121.24(5) . .
C1 K C19 64.47(5) . .
C14 K C19 169.58(5) . .
C20 K C19 23.94(5) . .
O3 K C50 68.26(5) . .
O1 K C50 176.44(5) . .
O2 K C50 109.66(5) . .
C1 K C50 158.93(5) . .
C14 K C50 59.38(5) . .
C20 K C50 90.52(6) . .
C19 K C50 111.74(6) . .
O3 K C30 101.52(7) . 3_766
O1 K C30 114.85(7) . 3_766
O2 K C30 66.61(5) . 3_766
C1 K C30 91.40(7) . 3_766
C14 K C30 78.57(7) . 3_766
C20 K C30 95.46(6) . 3_766
C19 K C30 93.14(7) . 3_766
C50 K C30 67.77(7) . 3_766
O3 K C31 123.66(7) . 3_766
O1 K C31 98.71(6) . 3_766
O2 K C31 72.66(5) . 3_766
C1 K C31 74.60(6) . 3_766
C14 K C31 100.75(7) . 3_766
C20 K C31 79.45(7) . 3_766
C19 K C31 71.86(7) . 3_766
C50 K C31 84.50(7) . 3_766
C30 K C31 23.01(7) 3_766 3_766
C1 O1 K 102.02(10) . .
C7 O2 C8 109.78(13) . .
C7 O2 K 116.35(11) . .
C8 O2 K 114.02(10) . .
C14 O3 K 107.44(10) . .
C14 O3 H2A 106.8(15) . .
K O3 H2A 128.7(15) . .
O1 C1 C6 120.18(17) . .
O1 C1 C2 120.31(17) . .
C6 C1 C2 119.50(16) . .
O1 C1 K 53.85(9) . .
C6 C1 K 96.81(12) . .
C2 C1 K 117.25(12) . .
C3 C2 C1 117.93(17) . .
C3 C2 C15 121.82(17) . .
C1 C2 C15 120.20(16) . .
C2 C3 C4 123.40(18) . .
C2 C3 H3A 118.3 . .
C4 C3 H3A 118.3 . .
C5 C4 C3 117.26(17) . .
C5 C4 C24 122.76(17) . .
C3 C4 C24 119.84(17) . .
C4 C5 C6 121.67(18) . .
C4 C5 H5A 119.2 . .
C6 C5 H5A 119.2 . .
C5 C6 C1 120.21(17) . .
C5 C6 C7 119.66(17) . .
C1 C6 C7 120.11(16) . .
O2 C7 C6 110.82(15) . .
O2 C7 H7A 109.5 . .
C6 C7 H7A 109.5 . .
O2 C7 H7B 109.5 . .
C6 C7 H7B 109.5 . .
H7A C7 H7B 108.1 . .
O2 C8 C9 109.77(14) . .
O2 C8 H8A 109.7 . .
C9 C8 H8A 109.7 . .
O2 C8 H8B 109.7 . .
C9 C8 H8B 109.7 . .
H8A C8 H8B 108.2 . .
C10 C9 C14 119.89(18) . .
C10 C9 C8 119.86(17) . .
C14 C9 C8 120.25(18) . .
C11 C10 C9 122.57(19) . .
C11 C10 H10A 118.7 . .
C9 C10 H10A 118.7 . .
C10 C11 C12 116.86(19) . .
C10 C11 C33 119.65(19) . .
C12 C11 C33 123.42(19) . .
C11 C12 C13 123.12(19) . .
C11 C12 H12A 118.4 . .
C13 C12 H12A 118.4 . .
C12 C13 C14 118.45(19) . .
C12 C13 C42 121.61(18) . .
C14 C13 C42 119.95(18) . .
O3 C14 C9 119.70(17) . .
O3 C14 C13 121.20(17) . .
C9 C14 C13 119.10(18) . .
O3 C14 K 49.59(9) . .
C9 C14 K 96.99(12) . .
C13 C14 K 121.78(13) . .
C18 C15 C16 106.87(16) . .
C18 C15 C17 112.36(16) . .
C16 C15 C17 107.03(17) . .
C18 C15 C2 109.42(16) . .
C16 C15 C2 112.30(15) . .
C17 C15 C2 108.87(16) . .
C15 C16 H16A 109.5 . .
C15 C16 H16B 109.5 . .
H16A C16 H16B 109.5 . .
C15 C16 H16C 109.5 . .
H16A C16 H16C 109.5 . .
H16B C16 H16C 109.5 . .
C15 C17 H17A 109.5 . .
C15 C17 H17B 109.5 . .
H17A C17 H17B 109.5 . .
C15 C17 H17C 109.5 . .
H17A C17 H17C 109.5 . .
H17B C17 H17C 109.5 . .
C23 C18 C19 117.4(2) . .
C23 C18 C15 123.54(19) . .
C19 C18 C15 119.01(17) . .
C20 C19 C18 121.65(19) . .
C20 C19 K 77.57(13) . .
C18 C19 K 90.65(12) . .
C20 C19 H19A 117.9 . .
C18 C19 H19A 117.9 . .
K C19 H19A 117.9 . .
C19 C20 C21 119.8(2) . .
C19 C20 K 78.49(13) . .
C21 C20 K 89.76(14) . .
C19 C20 H20A 118.6 . .
C21 C20 H20A 118.6 . .
K C20 H20A 118.6 . .
C22 C21 C20 119.3(2) . .
C22 C21 H21A 120.4 . .
C20 C21 H21A 120.4 . .
C21 C22 C23 120.4(2) . .
C21 C22 H22A 119.8 . .
C23 C22 H22A 119.8 . .
C22 C23 C18 121.4(2) . .
C22 C23 H23A 119.3 . .
C18 C23 H23A 119.3 . .
C26 C24 C27 112.42(17) . .
C26 C24 C4 107.43(15) . .
C27 C24 C4 109.28(15) . .
C26 C24 C25 107.40(18) . .
C27 C24 C25 108.20(16) . .
C4 C24 C25 112.15(16) . .
C24 C25 H25A 109.5 . .
C24 C25 H25B 109.5 . .
H25A C25 H25B 109.5 . .
C24 C25 H25C 109.5 . .
H25A C25 H25C 109.5 . .
H25B C25 H25C 109.5 . .
C24 C26 H26A 109.5 . .
C24 C26 H26B 109.5 . .
H26A C26 H26B 109.5 . .
C24 C26 H26C 109.5 . .
H26A C26 H26C 109.5 . .
H26B C26 H26C 109.5 . .
C28 C27 C32 117.8(2) . .
C28 C27 C24 122.54(19) . .
C32 C27 C24 119.63(19) . .
C27 C28 C29 121.2(2) . .
C27 C28 H28A 119.4 . .
C29 C28 H28A 119.4 . .
C30 C29 C28 120.6(3) . .
C30 C29 H29A 119.7 . .
C28 C29 H29A 119.7 . .
C29 C30 C31 119.7(2) . .
C29 C30 K 118.83(17) . 3_766
C31 C30 K 80.16(17) . 3_766
C29 C30 H30A 120.2 . .
C31 C30 H30A 120.2 . .
K C30 H30A 71.9 3_766 .
C30 C31 C32 119.6(3) . .
C30 C31 K 76.83(15) . 3_766
C32 C31 K 120.59(15) . 3_766
C30 C31 H31A 120.2 . .
C32 C31 H31A 120.2 . .
K C31 H31A 73.8 3_766 .
C27 C32 C31 121.1(3) . .
C27 C32 H32A 119.5 . .
C31 C32 H32A 119.5 . .
C35 C33 C11 108.06(17) . .
C35 C33 C36 112.4(2) . .
C11 C33 C36 109.22(17) . .
C35 C33 C34 107.0(2) . .
C11 C33 C34 112.74(19) . .
C36 C33 C34 107.41(17) . .
C33 C34 H34A 109.5 . .
C33 C34 H34B 109.5 . .
H34A C34 H34B 109.5 . .
C33 C34 H34C 109.5 . .
H34A C34 H34C 109.5 . .
H34B C34 H34C 109.5 . .
C33 C35 H35A 109.5 . .
C33 C35 H35B 109.5 . .
H35A C35 H35B 109.5 . .
C33 C35 H35C 109.5 . .
H35A C35 H35C 109.5 . .
H35B C35 H35C 109.5 . .
C37 C36 C41 117.1(2) . .
C37 C36 C33 124.0(2) . .
C41 C36 C33 118.9(2) . .
C36 C37 C38 121.1(3) . .
C36 C37 H37A 119.4 . .
C38 C37 H37A 119.4 . .
C39 C38 C37 121.1(3) . .
C39 C38 H38A 119.5 . .
C37 C38 H38A 119.5 . .
C38 C39 C40 119.2(3) . .
C38 C39 H39A 120.4 . .
C40 C39 H39A 120.4 . .
C39 C40 C41 120.1(3) . .
C39 C40 H40A 119.9 . .
C41 C40 H40A 119.9 . .
C40 C41 C36 121.3(2) . .
C40 C41 H41A 119.4 . .
C36 C41 H41A 119.4 . .
C45 C42 C13 110.34(16) . .
C45 C42 C44 106.38(17) . .
C13 C42 C44 111.78(19) . .
C45 C42 C43 111.95(19) . .
C13 C42 C43 109.71(17) . .
C44 C42 C43 106.60(18) . .
C42 C43 H43A 109.5 . .
C42 C43 H43B 109.5 . .
H43A C43 H43B 109.5 . .
C42 C43 H43C 109.5 . .
H43A C43 H43C 109.5 . .
H43B C43 H43C 109.5 . .
C42 C44 H44A 109.5 . .
C42 C44 H44B 109.5 . .
H44A C44 H44B 109.5 . .
C42 C44 H44C 109.5 . .
H44A C44 H44C 109.5 . .
H44B C44 H44C 109.5 . .
C46 C45 C50 117.0(2) . .
C46 C45 C42 122.40(19) . .
C50 C45 C42 120.4(2) . .
C47 C46 C45 121.5(2) . .
C47 C46 H46A 119.3 . .
C45 C46 H46A 119.3 . .
C46 C47 C48 120.7(2) . .
C46 C47 H47A 119.7 . .
C48 C47 H47A 119.7 . .
C49 C48 C47 118.6(2) . .
C49 C48 H48A 120.7 . .
C47 C48 H48A 120.7 . .
C48 C49 C50 121.0(2) . .
C48 C49 H49A 119.5 . .
C50 C49 H49A 119.5 . .
C49 C50 C45 121.3(2) . .
C49 C50 K 85.82(15) . .
C45 C50 K 96.18(13) . .
C49 C50 H50A 115.7 . .
C45 C50 H50A 115.7 . .
K C50 H50A 115.7 . .
C52 C51 H51A 109.5 . .
C52 C51 H51B 109.5 . .
H51A C51 H51B 109.5 . .
C52 C51 H51C 109.5 . .
H51A C51 H51C 109.5 . .
H51B C51 H51C 109.5 . .
C53 C52 C57 118.0(3) . .
C53 C52 C51 122.3(2) . .
C57 C52 C51 119.7(3) . .
C54 C53 C52 121.0(2) . .
C54 C53 H53A 119.5 . .
C52 C53 H53A 119.5 . .
C53 C54 C55 120.2(3) . .
C53 C54 H54A 119.9 . .
C55 C54 H54A 119.9 . .
C56 C55 C54 119.2(3) . .
C56 C55 H55A 120.4 . .
C54 C55 H55A 120.4 . .
C55 C56 C57 120.5(2) . .
C55 C56 H56A 119.7 . .
C57 C56 H56A 119.7 . .
C56 C57 C52 121.1(3) . .
C56 C57 H57A 119.4 . .
C52 C57 H57A 119.4 . .

loop_
_geom_bond_atom_site_label_1
_geom_bond_atom_site_label_2
_geom_bond_distance
_geom_bond_site_symmetry_2
K O3 2.6293(16) .
K O1 2.6662(15) .
K O2 2.7954(14) .
K C1 3.230(2) .
K C14 3.294(2) .
K C20 3.322(2) .
K C19 3.333(2) .
K C50 3.437(2) .
K C30 3.450(3) 3_766
K C31 3.491(2) 3_766
O1 C1 1.350(2) .
O2 C7 1.433(2) .
O2 C8 1.439(2) .
O3 C14 1.348(2) .
O3 H2A 1.12(3) .
C1 C6 1.394(3) .
C1 C2 1.414(3) .
C2 C3 1.388(3) .
C2 C15 1.543(3) .
C3 C4 1.395(3) .
C3 H3A 0.9300 .
C4 C5 1.380(3) .
C4 C24 1.535(3) .
C5 C6 1.393(3) .
C5 H5A 0.9300 .
C6 C7 1.495(3) .
C7 H7A 0.9700 .
C7 H7B 0.9700 .
C8 C9 1.494(3) .
C8 H8A 0.9700 .
C8 H8B 0.9700 .
C9 C10 1.385(3) .
C9 C14 1.406(3) .
C10 C11 1.385(3) .
C10 H10A 0.9300 .
C11 C12 1.394(3) .
C11 C33 1.530(3) .
C12 C13 1.395(3) .
C12 H12A 0.9300 .
C13 C14 1.412(3) .
C13 C42 1.530(3) .
C15 C18 1.534(3) .
C15 C16 1.536(3) .
C15 C17 1.536(3) .
C16 H16A 0.9600 .
C16 H16B 0.9600 .
C16 H16C 0.9600 .
C17 H17A 0.9600 .
C17 H17B 0.9600 .
C17 H17C 0.9600 .
C18 C23 1.383(3) .
C18 C19 1.390(3) .
C19 C20 1.380(3) .
C19 H19A 0.9800 .
C20 C21 1.385(3) .
C20 H20A 0.9800 .
C21 C22 1.375(3) .
C21 H21A 0.9300 .
C22 C23 1.381(3) .
C22 H22A 0.9300 .
C23 H23A 0.9300 .
C24 C26 1.529(3) .
C24 C27 1.529(3) .
C24 C25 1.537(3) .
C25 H25A 0.9600 .
C25 H25B 0.9600 .
C25 H25C 0.9600 .
C26 H26A 0.9600 .
C26 H26B 0.9600 .
C26 H26C 0.9600 .
C27 C28 1.381(3) .
C27 C32 1.384(3) .
C28 C29 1.387(3) .
C28 H28A 0.9300 .
C29 C30 1.356(4) .
C29 H29A 0.9300 .
C30 C31 1.385(4) .
C30 K 3.450(3) 3_766
C30 H30A 0.9300 .
C31 C32 1.393(4) .
C31 K 3.491(2) 3_766
C31 H31A 0.9300 .
C32 H32A 0.9300 .
C33 C35 1.526(3) .
C33 C36 1.534(3) .
C33 C34 1.541(3) .
C34 H34A 0.9600 .
C34 H34B 0.9600 .
C34 H34C 0.9600 .
C35 H35A 0.9600 .
C35 H35B 0.9600 .
C35 H35C 0.9600 .
C36 C37 1.378(3) .
C36 C41 1.384(3) .
C37 C38 1.381(4) .
C37 H37A 0.9300 .
C38 C39 1.351(4) .
C38 H38A 0.9300 .
C39 C40 1.370(4) .
C39 H39A 0.9300 .
C40 C41 1.384(3) .
C40 H40A 0.9300 .
C41 H41A 0.9300 .
C42 C45 1.526(3) .
C42 C44 1.533(3) .
C42 C43 1.553(3) .
C43 H43A 0.9600 .
C43 H43B 0.9600 .
C43 H43C 0.9600 .
C44 H44A 0.9600 .
C44 H44B 0.9600 .
C44 H44C 0.9600 .
C45 C46 1.388(3) .
C45 C50 1.392(3) .
C46 C47 1.382(3) .
C46 H46A 0.9300 .
C47 C48 1.380(3) .
C47 H47A 0.9300 .
C48 C49 1.370(3) .
C48 H48A 0.9300 .
C49 C50 1.382(3) .
C49 H49A 0.9300 .
C50 H50A 0.9800 .
C51 C52 1.488(4) .
C51 H51A 0.9600 .
C51 H51B 0.9600 .
C51 H51C 0.9600 .
C52 C53 1.380(4) .
C52 C57 1.381(3) .
C53 C54 1.376(4) .
C53 H53A 0.9300 .
C54 C55 1.380(3) .
C54 H54A 0.9300 .
C55 C56 1.368(4) .
C55 H55A 0.9300 .
C56 C57 1.372(4) .
C56 H56A 0.9300 .
C57 H57A 0.9300 .
